data_7111588
loop_
_publ_author_name
'Decortes, Antonello'
'Mart\'inez Belmonte, Marta'
'Benet-Buchholz, Jordi'
'Kleij, Arjan W.'

_publ_section_title
;
 Efficient carbonate synthesis under mild conditions through cycloaddition
 of carbon dioxide to oxiranes using a Zn(salphen) catalyst
;
_journal_issue 25
_journal_name_full 'Chemical Communications'
_journal_page_first 4580
_journal_page_last 4582
_journal_paper_doi 10.1039/c000493f
_journal_volume 46
_journal_year 2010
_chemical_formula_sum 'C42 H58 N2 O3 Zn'
_chemical_formula_weight 704.27
_chemical_name_systematic
;
?
;
_space_group_IT_number 14
_symmetry_cell_setting monoclinic
_symmetry_space_group_name_Hall '-P 2ybc'
_symmetry_space_group_name_H-M 'P 1 21/c 1'
_atom_sites_solution_hydrogens geom
_atom_sites_solution_primary direct
_atom_sites_solution_secondary difmap
_audit_creation_method SHELXL-97
_cell_angle_alpha 90.00
_cell_angle_beta 94.087(2)
_cell_angle_gamma 90.00
_cell_formula_units_Z 4
_cell_length_a 12.9860(5)
_cell_length_b 25.1822(9)
_cell_length_c 11.9067(5)
_cell_measurement_reflns_used 9762
_cell_measurement_temperature 100(2)
_cell_measurement_theta_max 34.80
_cell_measurement_theta_min 2.38
_cell_volume 3883.8(3)
_computing_cell_refinement 'Bruker APEX2 v2009.1-0'
_computing_data_collection 'Bruker APEX2 v2009.1-0'
_computing_data_reduction 'Bruker SAINT V7.60A'
_computing_molecular_graphics 'Bruker SHELXTL'
_computing_publication_material 'Bruker SHELXTL'
_computing_structure_refinement 'SHELXS-97 (Sheldrick, 2008)'
_computing_structure_solution 'SHELXS-97 (Sheldrick, 2008)'
_diffrn_ambient_temperature 100(2)
_diffrn_detector_area_resol_mean 512
_diffrn_detector_type '4K CCD area detector APEX II'
_diffrn_measured_fraction_theta_full 0.995
_diffrn_measured_fraction_theta_max 0.995
_diffrn_measurement_device_type 'Kappa 4-axis goniometer bruker-nonius'
_diffrn_measurement_method
;
Fullsphere data collection, phi and omega scans
;
_diffrn_measurement_specimen_support 'magnetic support whith 10 micron nylon fiber cryoloop'
_diffrn_radiation_monochromator 'Multilayer Montel 200 mirrors'
_diffrn_radiation_type MoK\a
_diffrn_radiation_wavelength 0.71073
_diffrn_reflns_av_R_equivalents 0.0421
_diffrn_reflns_av_sigmaI/netI 0.0278
_diffrn_reflns_limit_h_max 20
_diffrn_reflns_limit_h_min -20
_diffrn_reflns_limit_k_max 40
_diffrn_reflns_limit_k_min -40
_diffrn_reflns_limit_l_max 18
_diffrn_reflns_limit_l_min -19
_diffrn_reflns_number 124171
_diffrn_reflns_theta_full 35.02
_diffrn_reflns_theta_max 35.02
_diffrn_reflns_theta_min 1.57
_diffrn_source 'rotating anode X-ray tube'
_diffrn_source_current 70
_diffrn_source_power 50
_diffrn_source_size '3 mm x 0.3 mm fine focus'
_diffrn_source_type 'Bruker-Nonius FR 591'
_exptl_absorpt_coefficient_mu 0.671
_exptl_absorpt_correction_T_max 1.0
_exptl_absorpt_correction_T_min 0.91
_exptl_absorpt_correction_type empirical
_exptl_absorpt_process_details
;
SADABS Version 2008/1 Bruker-Nonius
Blessing, Acta Cryst. (1995) A51 33-38
;
_exptl_crystal_colour orange
_exptl_crystal_density_diffrn 1.204
_exptl_crystal_density_method 'not measured'
_exptl_crystal_description Block
_exptl_crystal_F_000 1512
_exptl_crystal_size_max 0.40
_exptl_crystal_size_mid 0.40
_exptl_crystal_size_min 0.25
_refine_diff_density_max 1.635
_refine_diff_density_min -1.123
_refine_diff_density_rms 0.209
_refine_ls_extinction_method none
_refine_ls_goodness_of_fit_ref 1.074
_refine_ls_hydrogen_treatment noref
_refine_ls_matrix_type full
_refine_ls_number_parameters 588
_refine_ls_number_reflns 17026
_refine_ls_number_restraints 349
_refine_ls_restrained_S_all 1.097
_refine_ls_R_factor_all 0.0707
_refine_ls_R_factor_gt 0.0527
_refine_ls_shift/su_max 0.028
_refine_ls_shift/su_mean 0.000
_refine_ls_structure_factor_coef Fsqd
_refine_ls_weighting_details 'calc w=1/[\s^2^(Fo^2^)+(0.0729P)^2^+2.5467P] where P=(Fo^2^+2Fc^2^)/3'
_refine_ls_weighting_scheme calc
_refine_ls_wR_factor_gt 0.1400
_refine_ls_wR_factor_ref 0.1549
_reflns_number_gt 13521
_reflns_number_total 17026
_reflns_threshold_expression >2sigma(I)
_cod_data_source_file C000493Fsup1.cif
_cod_data_source_block ad3p21c
_cod_depositor_comments
;
The following automatic conversions were performed:
'_diffrn_measurement_specimen_suppport' tag replaced with
'_diffrn_measurement_specimen_support'.

Automatic conversion script
Id: cif_correct_tags 1440 2010-10-19 06:21:57Z saulius 

The following automatic conversions were performed:

'_symmetry_cell_setting' value 'Monoclinic' changed to 'monoclinic'
according to /home/saulius/struct/CIF-dictionaries/cif_core.dic
dictionary named 'cif_core.dic' version 2.4.2 from 2011-04-26.

Automatic conversion script
Id: cif_fix_values 1891 2012-01-12 08:04:46Z andrius 
;
_cod_original_sg_symbol_H-M P2(1)/c
_cod_database_code 7111588

loop_
_symmetry_equiv_pos_as_xyz
'x, y, z'
'-x, y+1/2, -z+1/2'
'-x, -y, -z'
'x, -y-1/2, z-1/2'

loop_
_atom_site_label
_atom_site_type_symbol
_atom_site_fract_x
_atom_site_fract_y
_atom_site_fract_z
_atom_site_U_iso_or_equiv
_atom_site_adp_type
_atom_site_occupancy
_atom_site_symmetry_multiplicity
_atom_site_calc_flag
_atom_site_refinement_flags
_atom_site_disorder_assembly
_atom_site_disorder_group
Zn1 Zn 1.025577(9) 0.416309(5) 0.169600(12) 0.02228(3) Uani 1 1 d . . .
O1 O 1.12815(6) 0.36322(3) 0.13442(9) 0.0312(2) Uani 1 1 d . A .
N1 N 1.11400(6) 0.47609(3) 0.10986(8) 0.01942(16) Uani 1 1 d . A .
C1 C 1.21111(8) 0.36807(4) 0.08028(11) 0.0242(2) Uani 1 1 d . . .
N2 N 0.92463(7) 0.47945(4) 0.17948(8) 0.02133(17) Uani 1 1 d . A .
C2 C 1.26605(9) 0.32113(4) 0.04906(11) 0.0281(2) Uani 1 1 d . A .
C3 C 1.35401(9) 0.32744(5) -0.00832(12) 0.0308(3) Uani 1 1 d . . .
H3A H 1.3888 0.2963 -0.0297 0.037 Uiso 1 1 calc R A .
C4 C 1.39599(8) 0.37700(5) -0.03749(11) 0.0285(2) Uani 1 1 d . A .
C5 C 1.34330(8) 0.42152(4) -0.00775(11) 0.0240(2) Uani 1 1 d . . .
H5A H 1.3693 0.4555 -0.0260 0.029 Uiso 1 1 calc R A .
C6 C 1.25119(8) 0.41851(4) 0.04944(10) 0.02095(19) Uani 1 1 d . A .
C7 C 1.20233(7) 0.46853(4) 0.06733(9) 0.01974(18) Uani 1 1 d . . .
H7A H 1.2382 0.4994 0.0459 0.024 Uiso 1 1 calc R A .
C8 C 1.06999(7) 0.52704(4) 0.11828(9) 0.01881(18) Uani 1 1 d . . .
C9 C 1.11801(9) 0.57458(4) 0.09009(11) 0.0248(2) Uani 1 1 d . A .
H9A H 1.1849 0.5737 0.0626 0.030 Uiso 1 1 calc R . .
C10 C 1.06868(9) 0.62294(4) 0.10205(11) 0.0277(2) Uani 1 1 d . . .
H10A H 1.1015 0.6549 0.0820 0.033 Uiso 1 1 calc R A .
C11 C 0.97106(9) 0.62469(5) 0.14348(11) 0.0278(2) Uani 1 1 d . A .
H11A H 0.9381 0.6579 0.1529 0.033 Uiso 1 1 calc R . .
C12 C 0.92199(9) 0.57830(4) 0.17087(11) 0.0255(2) Uani 1 1 d . . .
H12A H 0.8554 0.5799 0.1989 0.031 Uiso 1 1 calc R A .
C13 C 0.96947(7) 0.52896(4) 0.15767(9) 0.01987(18) Uani 1 1 d . A .
O2 O 0.91528(11) 0.36327(7) 0.16981(16) 0.0218(4) Uani 0.5190(11) 1 d PDU A 1
C14 C 0.83252(17) 0.46989(8) 0.2108(2) 0.0231(5) Uani 0.5190(11) 1 d PDU A 1
H14A H 0.7918 0.5006 0.2213 0.028 Uiso 0.5190(11) 1 calc PR A 1
C15 C 0.78285(13) 0.42085(7) 0.2319(2) 0.0208(4) Uani 0.5190(11) 1 d PDU A 1
C16 C 0.68550(15) 0.42440(8) 0.2791(2) 0.0246(5) Uani 0.5190(11) 1 d PDU A 1
H16A H 0.6571 0.4586 0.2907 0.030 Uiso 0.5190(11) 1 calc PR A 1
C17 C 0.63102(15) 0.38046(8) 0.3085(2) 0.0241(5) Uani 0.5190(11) 1 d PDU A 1
C18 C 0.67425(15) 0.33083(8) 0.28571(19) 0.0234(4) Uani 0.5190(11) 1 d PDU A 1
H18A H 0.6365 0.3001 0.3042 0.028 Uiso 0.5190(11) 1 calc PR A 1
C19 C 0.76755(14) 0.32311(8) 0.23836(19) 0.0217(4) Uani 0.5190(11) 1 d PDU A 1
C20 C 0.82652(14) 0.36973(7) 0.21160(19) 0.0204(4) Uani 0.5190(11) 1 d PDU A 1
O2' O 0.90998(14) 0.37033(8) 0.19110(19) 0.0214(4) Uani 0.4810(11) 1 d PDU A 2
C14' C 0.82740(17) 0.47920(9) 0.2066(2) 0.0168(4) Uani 0.4810(11) 1 d PDU A 2
H14' H 0.7914 0.5120 0.2090 0.020 Uiso 0.4810(11) 1 calc PR A 2
C15' C 0.77496(16) 0.43153(9) 0.2324(2) 0.0214(5) Uani 0.4810(11) 1 d PDU A 2
C16' C 0.67427(14) 0.43792(9) 0.2703(2) 0.0191(4) Uani 0.4810(11) 1 d PDU A 2
H16' H 0.6458 0.4726 0.2729 0.023 Uiso 0.4810(11) 1 calc PR A 2
C17' C 0.61684(17) 0.39573(9) 0.3034(2) 0.0213(5) Uani 0.4810(11) 1 d PDU A 2
C18' C 0.66073(16) 0.34500(9) 0.2948(2) 0.0206(5) Uani 0.4810(11) 1 d PDU A 2
H18' H 0.6221 0.3156 0.3189 0.025 Uiso 0.4810(11) 1 calc PR A 2
C19' C 0.75598(16) 0.33459(9) 0.2540(2) 0.0198(5) Uani 0.4810(11) 1 d PDU A 2
C20' C 0.81842(15) 0.37945(8) 0.2241(2) 0.0191(5) Uani 0.4810(11) 1 d PDU A 2
C21 C 1.22679(10) 0.26573(5) 0.08060(14) 0.0363(3) Uani 1 1 d . . .
C22 C 1.29638(13) 0.22129(5) 0.04132(16) 0.0465(4) Uani 1 1 d . A .
H22A H 1.3666 0.2261 0.0757 0.070 Uiso 1 1 calc R . .
H22B H 1.2975 0.2225 -0.0408 0.070 Uiso 1 1 calc R . .
H22C H 1.2695 0.1868 0.0640 0.070 Uiso 1 1 calc R . .
C23 C 1.22406(12) 0.26042(5) 0.20872(15) 0.0408(3) Uani 1 1 d . A .
H23A H 1.2934 0.2664 0.2445 0.061 Uiso 1 1 calc R . .
H23B H 1.2007 0.2247 0.2273 0.061 Uiso 1 1 calc R . .
H23C H 1.1764 0.2868 0.2362 0.061 Uiso 1 1 calc R . .
C24 C 1.11736(12) 0.25631(5) 0.02416(17) 0.0479(4) Uani 1 1 d . A .
H24A H 1.1191 0.2597 -0.0577 0.072 Uiso 1 1 calc R . .
H24B H 1.0697 0.2827 0.0516 0.072 Uiso 1 1 calc R . .
H24C H 1.0939 0.2206 0.0427 0.072 Uiso 1 1 calc R . .
C25 C 1.49581(10) 0.37886(6) -0.09888(12) 0.0362(3) Uani 1 1 d . . .
C26 C 1.47974(13) 0.34926(9) -0.21193(14) 0.0519(4) Uani 1 1 d . A .
H26A H 1.4241 0.3663 -0.2588 0.078 Uiso 1 1 calc R . .
H26B H 1.4612 0.3122 -0.1981 0.078 Uiso 1 1 calc R . .
H26C H 1.5437 0.3504 -0.2509 0.078 Uiso 1 1 calc R . .
C27 C 1.58335(10) 0.35220(8) -0.02605(14) 0.0474(4) Uani 1 1 d . A .
H27A H 1.5941 0.3712 0.0457 0.071 Uiso 1 1 calc R . .
H27B H 1.6470 0.3532 -0.0656 0.071 Uiso 1 1 calc R . .
H27C H 1.5649 0.3152 -0.0118 0.071 Uiso 1 1 calc R . .
C28 C 1.52889(13) 0.43569(8) -0.1229(2) 0.0580(5) Uani 1 1 d . A .
H28A H 1.5394 0.4553 -0.0519 0.087 Uiso 1 1 calc R . .
H28B H 1.4750 0.4532 -0.1715 0.087 Uiso 1 1 calc R . .
H28C H 1.5934 0.4351 -0.1608 0.087 Uiso 1 1 calc R . .
C29 C 0.52833(13) 0.38290(5) 0.36471(12) 0.0304(5) Uani 0.5190(11) 1 d PDU A 1
C30 C 0.44339(15) 0.35382(10) 0.2919(2) 0.0339(4) Uani 0.5190(11) 1 d PDU A 1
H30D H 0.4405 0.3679 0.2149 0.051 Uiso 0.5190(11) 1 calc PR A 1
H30E H 0.3766 0.3593 0.3236 0.051 Uiso 0.5190(11) 1 calc PR A 1
H30F H 0.4590 0.3158 0.2907 0.051 Uiso 0.5190(11) 1 calc PR A 1
C31 C 0.5393(2) 0.35474(11) 0.47971(16) 0.0435(5) Uani 0.5190(11) 1 d PDU A 1
H31A H 0.5542 0.3170 0.4686 0.065 Uiso 0.5190(11) 1 calc PR A 1
H31B H 0.4749 0.3583 0.5171 0.065 Uiso 0.5190(11) 1 calc PR A 1
H31C H 0.5959 0.3709 0.5266 0.065 Uiso 0.5190(11) 1 calc PR A 1
C32 C 0.4927(2) 0.44037(7) 0.3826(3) 0.0447(5) Uani 0.5190(11) 1 d PDU A 1
H32A H 0.4853 0.4587 0.3099 0.067 Uiso 0.5190(11) 1 calc PR A 1
H32B H 0.5440 0.4589 0.4328 0.067 Uiso 0.5190(11) 1 calc PR A 1
H32C H 0.4261 0.4401 0.4165 0.067 Uiso 0.5190(11) 1 calc PR A 1
C29' C 0.50990(17) 0.40060(9) 0.34805(19) 0.0262(5) Uani 0.4810(11) 1 d PDU A 2
C30' C 0.4344(2) 0.36488(12) 0.2778(3) 0.0339(4) Uani 0.4810(11) 1 d PDU A 2
H30A H 0.4228 0.3796 0.2017 0.051 Uiso 0.4810(11) 1 calc PR A 2
H30B H 0.3687 0.3632 0.3132 0.051 Uiso 0.4810(11) 1 calc PR A 2
H30C H 0.4636 0.3291 0.2735 0.051 Uiso 0.4810(11) 1 calc PR A 2
C31' C 0.5141(2) 0.38356(15) 0.4720(2) 0.0435(5) Uani 0.4810(11) 1 d PDU A 2
H31D H 0.5411 0.3473 0.4793 0.065 Uiso 0.4810(11) 1 calc PR A 2
H31E H 0.4444 0.3848 0.4987 0.065 Uiso 0.4810(11) 1 calc PR A 2
H31F H 0.5593 0.4077 0.5172 0.065 Uiso 0.4810(11) 1 calc PR A 2
C32' C 0.4675(2) 0.45732(11) 0.3367(3) 0.0447(5) Uani 0.4810(11) 1 d PDU A 2
H32D H 0.4649 0.4682 0.2575 0.067 Uiso 0.4810(11) 1 calc PR A 2
H32E H 0.5126 0.4815 0.3820 0.067 Uiso 0.4810(11) 1 calc PR A 2
H32F H 0.3978 0.4585 0.3633 0.067 Uiso 0.4810(11) 1 calc PR A 2
C33 C 0.80794(15) 0.26797(8) 0.21219(17) 0.0226(4) Uani 0.5190(11) 1 d PDU A 1
C34 C 0.73436(18) 0.22382(10) 0.2453(2) 0.0327(5) Uani 0.5190(11) 1 d PDU A 1
H34A H 0.6672 0.2283 0.2035 0.049 Uiso 0.5190(11) 1 calc PR A 1
H34B H 0.7257 0.2258 0.3263 0.049 Uiso 0.5190(11) 1 calc PR A 1
H34C H 0.7633 0.1892 0.2273 0.049 Uiso 0.5190(11) 1 calc PR A 1
C35 C 0.8187(2) 0.26213(11) 0.0853(2) 0.0309(6) Uani 0.5190(11) 1 d PDU A 1
H35A H 0.7515 0.2683 0.0444 0.046 Uiso 0.5190(11) 1 calc PR A 1
H35B H 0.8427 0.2262 0.0692 0.046 Uiso 0.5190(11) 1 calc PR A 1
H35C H 0.8687 0.2882 0.0611 0.046 Uiso 0.5190(11) 1 calc PR A 1
C36 C 0.91369(17) 0.25776(10) 0.2764(2) 0.0319(5) Uani 0.5190(11) 1 d PDU A 1
H36A H 0.9075 0.2626 0.3573 0.048 Uiso 0.5190(11) 1 calc PR A 1
H36B H 0.9646 0.2828 0.2505 0.048 Uiso 0.5190(11) 1 calc PR A 1
H36C H 0.9360 0.2214 0.2621 0.048 Uiso 0.5190(11) 1 calc PR A 1
C33' C 0.79601(16) 0.27818(9) 0.24094(19) 0.0219(5) Uani 0.4810(11) 1 d PDU A 2
C34' C 0.72016(19) 0.23589(10) 0.2779(3) 0.0309(6) Uani 0.4810(11) 1 d PDU A 2
H33D H 0.6532 0.2406 0.2357 0.046 Uiso 0.4810(11) 1 calc PR A 2
H33E H 0.7117 0.2396 0.3586 0.046 Uiso 0.4810(11) 1 calc PR A 2
H33F H 0.7472 0.2005 0.2628 0.046 Uiso 0.4810(11) 1 calc PR A 2
C35' C 0.8129(2) 0.26719(12) 0.1166(2) 0.0303(6) Uani 0.4810(11) 1 d PDU A 2
H35D H 0.7480 0.2728 0.0709 0.045 Uiso 0.4810(11) 1 calc PR A 2
H35E H 0.8356 0.2304 0.1082 0.045 Uiso 0.4810(11) 1 calc PR A 2
H35F H 0.8657 0.2914 0.0915 0.045 Uiso 0.4810(11) 1 calc PR A 2
C36' C 0.89898(18) 0.26923(11) 0.3119(2) 0.0289(6) Uani 0.4810(11) 1 d PDU A 2
H36D H 0.8883 0.2746 0.3918 0.043 Uiso 0.4810(11) 1 calc PR A 2
H36E H 0.9507 0.2945 0.2885 0.043 Uiso 0.4810(11) 1 calc PR A 2
H36F H 0.9232 0.2329 0.3004 0.043 Uiso 0.4810(11) 1 calc PR A 2
O3 O 1.07394(11) 0.42322(5) 0.34663(11) 0.0538(3) Uani 1 1 d D A .
C1X C 1.1546(2) 0.38391(12) 0.3883(2) 0.0465(6) Uani 0.60 1 d PD A 1
H1X1 H 1.1801 0.3584 0.3334 0.056 Uiso 0.236(2) 1 calc PR B 1
H1X2 H 1.2067 0.3955 0.4481 0.056 Uiso 0.236(2) 1 calc PR B 1
H1X3 H 1.1835 0.3599 0.3328 0.056 Uiso 0.364(2) 1 d PR B 2
H1X4 H 1.2040 0.3951 0.4511 0.056 Uiso 0.364(2) 1 d PR B 2
C2XA C 1.0550(2) 0.3792(2) 0.4153(3) 0.0355(6) Uani 0.236(2) 1 d PD A 1
H2XA H 1.0170 0.3499 0.3735 0.043 Uiso 0.236(2) 1 calc PR B 1
C3XA C 1.0062(2) 0.3952(2) 0.5220(3) 0.0355(6) Uani 0.236(2) 1 d PD A 1
H3X1 H 1.0065 0.3641 0.5728 0.043 Uiso 0.236(2) 1 calc PR B 1
H3X2 H 1.0494 0.4231 0.5604 0.043 Uiso 0.236(2) 1 calc PR B 1
C4XA C 0.8968(3) 0.41573(14) 0.5044(5) 0.0355(6) Uani 0.236(2) 1 d PD A 1
H4X1 H 0.8539 0.3912 0.5464 0.043 Uiso 0.236(2) 1 calc PR B 1
H4X2 H 0.8761 0.4101 0.4236 0.043 Uiso 0.236(2) 1 calc PR B 1
C5XA C 0.8602(3) 0.47183(15) 0.5320(4) 0.0355(6) Uani 0.236(2) 1 d PD A 1
H5X1 H 0.8451 0.4928 0.4625 0.043 Uiso 0.236(2) 1 calc PR B 1
H5X2 H 0.9127 0.4907 0.5814 0.043 Uiso 0.236(2) 1 calc PR B 1
C6XA C 0.7594(3) 0.4618(2) 0.5944(5) 0.0355(6) Uani 0.236(2) 1 d PD A 1
H6X1 H 0.6993 0.4742 0.5471 0.053 Uiso 0.236(2) 1 calc PR B 1
H6X2 H 0.7637 0.4813 0.6659 0.053 Uiso 0.236(2) 1 calc PR B 1
H6X3 H 0.7524 0.4238 0.6091 0.053 Uiso 0.236(2) 1 calc PR B 1
C2XB C 1.0602(3) 0.3875(2) 0.4306(3) 0.0648(8) Uani 0.364(2) 1 d PD A 2
H2XB H 1.0118 0.3592 0.4148 0.078 Uiso 0.364(2) 1 d PR B 2
C3XB C 1.0502(3) 0.4182(2) 0.5390(4) 0.0648(8) Uani 0.364(2) 1 d PD A 2
H3X3 H 1.1044 0.4459 0.5460 0.078 Uiso 0.364(2) 1 calc PR B 2
H3X4 H 1.0617 0.3938 0.6037 0.078 Uiso 0.364(2) 1 calc PR B 2
C4XB C 0.9438(2) 0.44470(18) 0.5438(4) 0.0648(8) Uani 0.364(2) 1 d PD A 2
H4X3 H 0.9244 0.4592 0.4680 0.078 Uiso 0.364(2) 1 calc PR B 2
H4X4 H 0.9527 0.4754 0.5956 0.078 Uiso 0.364(2) 1 calc PR B 2
C5XB C 0.8510(3) 0.41237(17) 0.5800(5) 0.0648(8) Uani 0.364(2) 1 d PD A 2
H5X3 H 0.8709 0.3918 0.6489 0.078 Uiso 0.364(2) 1 calc PR B 2
H5X4 H 0.8272 0.3873 0.5196 0.078 Uiso 0.364(2) 1 calc PR B 2
C6XB C 0.7638(3) 0.4524(2) 0.6027(5) 0.0648(8) Uani 0.364(2) 1 d PD A 2
H6X4 H 0.7943 0.4853 0.6339 0.097 Uiso 0.364(2) 1 calc PR B 2
H6X5 H 0.7186 0.4369 0.6565 0.097 Uiso 0.364(2) 1 calc PR B 2
H6X6 H 0.7234 0.4602 0.5319 0.097 Uiso 0.364(2) 1 calc PR B 2
C1Y C 1.0975(3) 0.3792(2) 0.4201(4) 0.0474(10) Uani 0.40 1 d P A 3
H1Y1 H 1.1099 0.3443 0.3856 0.057 Uiso 0.40 1 calc PR A 3
H1Y2 H 1.0643 0.3780 0.4924 0.057 Uiso 0.40 1 calc PR A 3
C2Y C 1.1706(3) 0.42103(7) 0.40438(16) 0.0720(8) Uani 0.40 1 d PD A 3
H2Y H 1.2306 0.4123 0.3595 0.086 Uiso 0.40 1 calc PR A 3
C3Y C 1.1907(2) 0.45899(5) 0.50476(15) 0.0720(8) Uani 0.40 1 d PD A 3
H3Y1 H 1.2448 0.4441 0.5586 0.086 Uiso 0.40 1 calc PR A 3
H3Y2 H 1.1268 0.4635 0.5445 0.086 Uiso 0.40 1 calc PR A 3
C4Y C 1.22582(11) 0.51301(6) 0.4605(3) 0.0720(8) Uani 0.40 1 d PD A 3
H4Y1 H 1.2716 0.5061 0.3991 0.086 Uiso 0.40 1 calc PR A 3
H4Y2 H 1.2681 0.5307 0.5220 0.086 Uiso 0.40 1 calc PR A 3
C5Y C 1.14210(12) 0.55256(5) 0.4159(4) 0.0720(8) Uani 0.40 1 d PD A 3
H5Y1 H 1.1090 0.5401 0.3431 0.086 Uiso 0.40 1 calc PR A 3
H5Y2 H 1.0883 0.5563 0.4702 0.086 Uiso 0.40 1 calc PR A 3
C6Y C 1.1972(3) 0.60599(8) 0.4006(5) 0.0720(8) Uani 0.40 1 d PD A 3
H6Y1 H 1.2292 0.6178 0.4734 0.108 Uiso 0.40 1 calc PR A 3
H6Y2 H 1.1469 0.6325 0.3717 0.108 Uiso 0.40 1 calc PR A 3
H6Y3 H 1.2505 0.6016 0.3472 0.108 Uiso 0.40 1 calc PR A 3

loop_
_atom_site_aniso_label
_atom_site_aniso_U_11
_atom_site_aniso_U_22
_atom_site_aniso_U_33
_atom_site_aniso_U_23
_atom_site_aniso_U_13
_atom_site_aniso_U_12
Zn1 0.01458(5) 0.01841(5) 0.03367(7) 0.00766(4) 0.00042(4) -0.00304(4)
O1 0.0187(3) 0.0173(3) 0.0576(6) 0.0080(3) 0.0020(3) -0.0013(3)
N1 0.0146(3) 0.0140(3) 0.0298(4) 0.0022(3) 0.0027(3) -0.0006(2)
C1 0.0159(4) 0.0162(4) 0.0393(6) -0.0002(4) -0.0053(4) 0.0006(3)
N2 0.0149(3) 0.0239(4) 0.0254(4) 0.0026(3) 0.0026(3) -0.0022(3)
C2 0.0222(4) 0.0176(4) 0.0423(6) -0.0047(4) -0.0131(4) 0.0040(3)
C3 0.0235(4) 0.0257(5) 0.0413(6) -0.0126(4) -0.0113(4) 0.0088(4)
C4 0.0178(4) 0.0318(5) 0.0352(6) -0.0107(4) -0.0035(4) 0.0055(4)
C5 0.0151(4) 0.0240(4) 0.0328(5) -0.0045(4) 0.0005(4) 0.0011(3)
C6 0.0135(3) 0.0169(4) 0.0321(5) -0.0018(3) -0.0009(3) 0.0000(3)
C7 0.0143(3) 0.0152(3) 0.0297(5) 0.0007(3) 0.0015(3) -0.0018(3)
C8 0.0163(3) 0.0152(3) 0.0250(4) 0.0004(3) 0.0022(3) -0.0006(3)
C9 0.0227(4) 0.0166(4) 0.0356(5) 0.0008(4) 0.0064(4) -0.0020(3)
C10 0.0291(5) 0.0153(4) 0.0387(6) 0.0004(4) 0.0026(4) 0.0002(4)
C11 0.0258(5) 0.0195(4) 0.0378(6) -0.0025(4) -0.0011(4) 0.0052(4)
C12 0.0197(4) 0.0246(4) 0.0322(5) -0.0027(4) 0.0010(4) 0.0047(3)
C13 0.0150(3) 0.0197(4) 0.0249(4) 0.0001(3) 0.0017(3) 0.0002(3)
O2 0.0157(5) 0.0207(6) 0.0298(8) 0.0001(6) 0.0073(5) -0.0052(5)
C14 0.0190(8) 0.0242(9) 0.0264(10) 0.0014(8) 0.0034(7) 0.0051(7)
C15 0.0118(6) 0.0250(8) 0.0263(9) 0.0037(7) 0.0069(6) -0.0062(6)
C16 0.0194(8) 0.0242(9) 0.0305(10) 0.0003(8) 0.0036(7) 0.0000(7)
C17 0.0156(7) 0.0308(10) 0.0264(9) 0.0003(8) 0.0053(7) -0.0084(7)
C18 0.0209(8) 0.0257(9) 0.0236(9) 0.0015(7) 0.0018(7) -0.0081(7)
C19 0.0146(7) 0.0253(9) 0.0250(9) 0.0053(7) 0.0007(6) -0.0081(6)
C20 0.0175(7) 0.0203(8) 0.0231(9) 0.0040(7) 0.0006(6) -0.0033(6)
O2' 0.0199(7) 0.0161(7) 0.0289(9) 0.0009(6) 0.0073(6) -0.0014(5)
C14' 0.0130(8) 0.0151(8) 0.0226(10) -0.0002(7) 0.0030(7) -0.0029(6)
C15' 0.0203(9) 0.0214(9) 0.0224(10) -0.0006(8) 0.0014(8) 0.0032(7)
C16' 0.0132(7) 0.0207(9) 0.0238(10) -0.0002(7) 0.0056(7) -0.0005(7)
C17' 0.0184(8) 0.0254(10) 0.0205(9) -0.0031(8) 0.0038(7) -0.0020(8)
C18' 0.0174(8) 0.0237(10) 0.0210(9) 0.0004(8) 0.0033(7) -0.0078(7)
C19' 0.0190(9) 0.0191(9) 0.0211(10) 0.0025(7) 0.0004(7) -0.0030(7)
C20' 0.0146(8) 0.0209(9) 0.0224(10) -0.0003(8) 0.0044(7) -0.0045(7)
C21 0.0317(5) 0.0158(4) 0.0579(8) -0.0018(5) -0.0209(5) 0.0030(4)
C22 0.0514(8) 0.0198(5) 0.0639(9) -0.0096(5) -0.0258(7) 0.0119(5)
C23 0.0397(6) 0.0203(5) 0.0602(9) 0.0074(5) -0.0118(6) -0.0008(5)
C24 0.0375(6) 0.0184(5) 0.0828(11) 0.0048(6) -0.0304(7) -0.0041(4)
C25 0.0208(4) 0.0492(7) 0.0384(6) -0.0159(5) 0.0001(4) 0.0096(5)
C26 0.0358(7) 0.0814(12) 0.0379(7) -0.0212(8) -0.0016(6) 0.0133(8)
C27 0.0217(5) 0.0749(10) 0.0449(8) -0.0196(7) -0.0034(5) 0.0164(6)
C28 0.0331(6) 0.0599(10) 0.0848(12) -0.0083(9) 0.0303(7) 0.0040(7)
C29 0.0203(8) 0.0396(12) 0.0318(11) 0.0002(9) 0.0054(8) -0.0102(8)
C30 0.0215(5) 0.0433(9) 0.0371(7) -0.0026(7) 0.0020(5) -0.0078(6)
C31 0.0370(8) 0.0614(12) 0.0337(8) 0.0016(9) 0.0124(7) -0.0131(9)
C32 0.0318(7) 0.0498(11) 0.0550(11) -0.0029(9) 0.0206(7) -0.0050(7)
C29' 0.0178(8) 0.0346(11) 0.0272(10) -0.0024(9) 0.0082(7) -0.0062(8)
C30' 0.0215(5) 0.0433(9) 0.0371(7) -0.0026(7) 0.0020(5) -0.0078(6)
C31' 0.0370(8) 0.0614(12) 0.0337(8) 0.0016(9) 0.0124(7) -0.0131(9)
C32' 0.0318(7) 0.0498(11) 0.0550(11) -0.0029(9) 0.0206(7) -0.0050(7)
C33 0.0213(7) 0.0192(7) 0.0275(9) 0.0059(7) 0.0027(7) -0.0057(6)
C34 0.0309(10) 0.0288(10) 0.0387(12) 0.0056(9) 0.0049(9) -0.0124(8)
C35 0.0328(10) 0.0267(10) 0.0335(11) 0.0032(9) 0.0049(9) -0.0025(8)
C36 0.0273(9) 0.0272(9) 0.0406(12) 0.0104(9) -0.0007(9) -0.0032(8)
C33' 0.0204(8) 0.0204(9) 0.0250(10) 0.0007(8) 0.0023(7) -0.0054(7)
C34' 0.0283(10) 0.0237(10) 0.0410(14) 0.0056(10) 0.0044(10) -0.0088(9)
C35' 0.0322(12) 0.0210(10) 0.0376(14) -0.0014(10) 0.0027(11) -0.0036(9)
C36' 0.0258(10) 0.0232(10) 0.0366(13) 0.0069(9) -0.0040(9) -0.0018(8)
O3 0.0773(9) 0.0376(5) 0.0426(6) 0.0062(5) -0.0236(6) 0.0066(5)
C1X 0.0402(11) 0.0631(16) 0.0357(12) 0.0017(11) -0.0015(10) 0.0211(11)
C2XA 0.0331(12) 0.0425(13) 0.0303(12) -0.0026(10) -0.0005(9) -0.0045(10)
C3XA 0.0331(12) 0.0425(13) 0.0303(12) -0.0026(10) -0.0005(9) -0.0045(10)
C4XA 0.0331(12) 0.0425(13) 0.0303(12) -0.0026(10) -0.0005(9) -0.0045(10)
C5XA 0.0331(12) 0.0425(13) 0.0303(12) -0.0026(10) -0.0005(9) -0.0045(10)
C6XA 0.0331(12) 0.0425(13) 0.0303(12) -0.0026(10) -0.0005(9) -0.0045(10)
C2XB 0.0688(16) 0.0805(19) 0.0459(13) 0.0136(12) 0.0087(12) 0.0139(14)
C3XB 0.0688(16) 0.0805(19) 0.0459(13) 0.0136(12) 0.0087(12) 0.0139(14)
C4XB 0.0688(16) 0.0805(19) 0.0459(13) 0.0136(12) 0.0087(12) 0.0139(14)
C5XB 0.0688(16) 0.0805(19) 0.0459(13) 0.0136(12) 0.0087(12) 0.0139(14)
C6XB 0.0688(16) 0.0805(19) 0.0459(13) 0.0136(12) 0.0087(12) 0.0139(14)
C1Y 0.0315(16) 0.073(3) 0.0369(17) 0.0232(18) -0.0051(14) -0.0051(18)
C2Y 0.0885(18) 0.0541(13) 0.0700(16) -0.0072(11) -0.0187(14) -0.0141(12)
C3Y 0.0885(18) 0.0541(13) 0.0700(16) -0.0072(11) -0.0187(14) -0.0141(12)
C4Y 0.0885(18) 0.0541(13) 0.0700(16) -0.0072(11) -0.0187(14) -0.0141(12)
C5Y 0.0885(18) 0.0541(13) 0.0700(16) -0.0072(11) -0.0187(14) -0.0141(12)
C6Y 0.0885(18) 0.0541(13) 0.0700(16) -0.0072(11) -0.0187(14) -0.0141(12)

loop_
_atom_type_symbol
_atom_type_description
_atom_type_scat_dispersion_real
_atom_type_scat_dispersion_imag
_atom_type_scat_source
C C 0.0033 0.0016 'International Tables Vol C Tables 4.2.6.8 and 6.1.1.4'
H H 0.0000 0.0000 'International Tables Vol C Tables 4.2.6.8 and 6.1.1.4'
N N 0.0061 0.0033 'International Tables Vol C Tables 4.2.6.8 and 6.1.1.4'
O O 0.0106 0.0060 'International Tables Vol C Tables 4.2.6.8 and 6.1.1.4'
Zn Zn 0.2839 1.4301 'International Tables Vol C Tables 4.2.6.8 and 6.1.1.4'

loop_
_geom_angle_atom_site_label_1
_geom_angle_atom_site_label_2
_geom_angle_atom_site_label_3
_geom_angle
O2' Zn1 O1 99.60(6)
O2' Zn1 O2 9.43(8)
O1 Zn1 O2 92.49(5)
O2' Zn1 N1 161.37(7)
O1 Zn1 N1 91.19(4)
O2 Zn1 N1 158.20(6)
O2' Zn1 N2 87.22(6)
O1 Zn1 N2 169.22(4)
O2 Zn1 N2 93.30(5)
N1 Zn1 N2 80.12(3)
O2' Zn1 O3 95.38(8)
O1 Zn1 O3 96.25(5)
O2 Zn1 O3 102.42(7)
N1 Zn1 O3 98.51(5)
N2 Zn1 O3 91.37(4)
C1 O1 Zn1 130.08(7)
C7 N1 C8 122.26(8)
C7 N1 Zn1 123.97(7)
C8 N1 Zn1 113.77(6)
O1 C1 C6 122.70(10)
O1 C1 C2 119.56(10)
C6 C1 C2 117.75(10)
C14 N2 C14' 10.77(14)
C14 N2 C13 128.14(13)
C14' N2 C13 117.57(12)
C14 N2 Zn1 118.26(11)
C14' N2 Zn1 128.94(11)
C13 N2 Zn1 113.45(6)
C3 C2 C1 118.34(10)
C3 C2 C21 121.62(11)
C1 C2 C21 120.04(11)
C2 C3 C4 124.71(11)
C5 C4 C3 116.69(11)
C5 C4 C25 123.48(12)
C3 C4 C25 119.83(11)
C4 C5 C6 122.17(10)
C5 C6 C1 120.32(9)
C5 C6 C7 114.92(9)
C1 C6 C7 124.70(10)
N1 C7 C6 126.77(9)
C9 C8 N1 124.77(9)
C9 C8 C13 119.04(9)
N1 C8 C13 116.19(8)
C10 C9 C8 120.56(10)
C9 C10 C11 120.15(10)
C12 C11 C10 120.25(10)
C11 C12 C13 120.64(11)
C12 C13 N2 125.00(9)
C12 C13 C8 119.34(9)
N2 C13 C8 115.66(9)
C20 O2 Zn1 125.78(14)
N2 C14 C15 130.43(19)
C16 C15 C14 116.21(18)
C16 C15 C20 119.74(16)
C14 C15 C20 124.02(17)
C17 C16 C15 122.63(19)
C16 C17 C18 116.58(18)
C16 C17 C29 123.96(18)
C18 C17 C29 119.45(16)
C19 C18 C17 125.22(18)
C18 C19 C20 117.81(19)
C18 C19 C33 122.31(17)
C20 C19 C33 119.86(16)
O2 C20 C15 123.34(16)
O2 C20 C19 118.71(17)
C15 C20 C19 117.95(16)
C20' O2' Zn1 132.25(16)
N2 C14' C15' 122.3(2)
C16' C15' C14' 115.9(2)
C16' C15' C20' 120.02(19)
C14' C15' C20' 124.03(19)
C17' C16' C15' 122.3(2)
C16' C17' C18' 116.86(19)
C16' C17' C29' 124.4(2)
C18' C17' C29' 118.79(19)
C19' C18' C17' 125.0(2)
C18' C19' C20' 117.9(2)
C18' C19' C33' 122.11(18)
C20' C19' C33' 120.02(18)
O2' C20' C15' 123.76(19)
O2' C20' C19' 118.46(19)
C15' C20' C19' 117.78(18)
C22 C21 C23 107.20(11)
C22 C21 C2 111.97(13)
C23 C21 C2 110.65(11)
C22 C21 C24 107.40(11)
C23 C21 C24 109.46(14)
C2 C21 C24 110.04(10)
C28 C25 C4 112.12(12)
C28 C25 C27 108.00(13)
C4 C25 C27 109.55(12)
C28 C25 C26 108.20(15)
C4 C25 C26 109.59(11)
C27 C25 C26 109.33(13)
C17 C29 C32 112.16(16)
C17 C29 C30 110.20(15)
C32 C29 C30 108.36(17)
C17 C29 C31 109.91(17)
C32 C29 C31 108.65(19)
C30 C29 C31 107.42(17)
C17' C29' C32' 112.0(2)
C17' C29' C30' 108.9(2)
C32' C29' C30' 106.6(2)
C17' C29' C31' 110.0(2)
C32' C29' C31' 109.5(2)
C30' C29' C31' 109.8(2)
C19 C33 C35 110.21(18)
C19 C33 C34 112.18(17)
C35 C33 C34 106.58(19)
C19 C33 C36 110.93(18)
C35 C33 C36 109.35(19)
C34 C33 C36 107.45(17)
C19' C33' C34' 112.74(19)
C19' C33' C35' 109.8(2)
C34' C33' C35' 106.8(2)
C19' C33' C36' 111.59(19)
C34' C33' C36' 106.83(19)
C35' C33' C36' 108.8(2)
C2XB O3 C2Y 76.8(2)
C2XB O3 C2XA 11.6(3)
C2Y O3 C2XA 82.54(19)
C2XB O3 C1Y 22.5(2)
C2Y O3 C1Y 61.3(2)
C2XA O3 C1Y 22.3(2)
C2XB O3 C1X 56.5(2)
C2Y O3 C1X 39.14(14)
C2XA O3 C1X 55.63(18)
C1Y O3 C1X 34.2(2)
C2XB O3 Zn1 128.1(2)
C2Y O3 Zn1 131.97(14)
C2XA O3 Zn1 116.84(19)
C1Y O3 Zn1 124.6(2)
C1X O3 Zn1 114.63(13)
C2XA C1X O3 58.8(3)
C1X C2XA O3 65.5(2)
C1X C2XA C3XA 129.6(4)
O3 C2XA C3XA 112.2(4)
C4XA C3XA C2XA 114.9(3)
C3XA C4XA C5XA 126.0(3)
C4XA C5XA C6XA 103.6(3)
O3 C2XB C3XB 108.1(4)
C2XB C3XB C4XB 112.6(3)
C3XB C4XB C5XB 120.2(4)
C4XB C5XB C6XB 107.5(3)
O3 C1Y C2Y 57.9(2)
O3 C2Y C1Y 60.8(2)
O3 C2Y C3Y 117.2(2)
C1Y C2Y C3Y 115.5(3)
C2Y C3Y C4Y 108.71(17)
C3Y C4Y C5Y 118.03(15)
C6Y C5Y C4Y 106.43(17)

loop_
_geom_bond_atom_site_label_1
_geom_bond_atom_site_label_2
_geom_bond_distance
Zn1 O2' 1.9273(18)
Zn1 O1 1.9536(9)
Zn1 O2 1.9586(16)
Zn1 N1 2.0512(8)
Zn1 N2 2.0694(9)
Zn1 O3 2.1631(13)
O1 C1 1.3000(15)
N1 C7 1.3005(13)
N1 C8 1.4109(13)
C1 C6 1.4307(14)
C1 C2 1.4428(15)
N2 C14 1.300(2)
N2 C14' 1.326(2)
N2 C13 1.4081(14)
C2 C3 1.3813(19)
C2 C21 1.5411(17)
C3 C4 1.4150(18)
C4 C5 1.3729(16)
C4 C25 1.5336(18)
C5 C6 1.4200(15)
C6 C7 1.4331(14)
C8 C9 1.4017(14)
C8 C13 1.4190(14)
C9 C10 1.3881(15)
C10 C11 1.3933(18)
C11 C12 1.3808(17)
C12 C13 1.4009(15)
O2 C20 1.298(2)
C14 C15 1.424(3)
C15 C16 1.423(2)
C15 C20 1.434(3)
C16 C17 1.372(3)
C17 C18 1.404(3)
C17 C29 1.535(3)
C18 C19 1.386(3)
C19 C20 1.449(2)
C19 C33 1.524(3)
O2' C20' 1.299(2)
C14' C15' 1.424(3)
C15' C16' 1.423(3)
C15' C20' 1.434(3)
C16' C17' 1.371(3)
C17' C18' 1.406(3)
C17' C29' 1.527(3)
C18' C19' 1.386(3)
C19' C20' 1.450(3)
C19' C33' 1.524(3)
C21 C22 1.532(2)
C21 C23 1.534(2)
C21 C24 1.5463(19)
C25 C28 1.527(3)
C25 C27 1.534(2)
C25 C26 1.540(2)
C29 C32 1.5388(16)
C29 C30 1.5391(16)
C29 C31 1.5395(16)
C29' C32' 1.533(3)
C29' C30' 1.534(3)
C29' C31' 1.534(3)
C33 C35 1.535(3)
C33 C34 1.536(3)
C33 C36 1.545(3)
C33' C34' 1.536(3)
C33' C35' 1.537(3)
C33' C36' 1.547(3)
O3 C2XB 1.366(5)
O3 C2Y 1.389(3)
O3 C2XA 1.410(6)
O3 C1Y 1.431(5)
O3 C1X 1.500(3)
C1X C2XA 1.360(4)
C2XA C3XA 1.515(4)
C3XA C4XA 1.513(4)
C4XA C5XA 1.533(4)
C5XA C6XA 1.570(4)
C2XB C3XB 1.518(4)
C3XB C4XB 1.538(4)
C4XB C5XB 1.541(4)
C5XB C6XB 1.554(4)
C1Y C2Y 1.438(5)
C2Y C3Y 1.5382(10)
C3Y C4Y 1.5400(10)
C4Y C5Y 1.5408(10)
C5Y C6Y 1.5405(10)

loop_
_geom_torsion_atom_site_label_1
_geom_torsion_atom_site_label_2
_geom_torsion_atom_site_label_3
_geom_torsion_atom_site_label_4
_geom_torsion
O2' Zn1 O1 C1 157.25(12)
O2 Zn1 O1 C1 151.01(12)
N1 Zn1 O1 C1 -7.49(11)
N2 Zn1 O1 C1 28.6(3)
O3 Zn1 O1 C1 -106.19(11)
O2' Zn1 N1 C7 -124.8(2)
O1 Zn1 N1 C7 0.89(9)
O2 Zn1 N1 C7 -98.85(16)
N2 Zn1 N1 C7 -172.69(10)
O3 Zn1 N1 C7 97.40(10)
O2' Zn1 N1 C8 54.8(2)
O1 Zn1 N1 C8 -179.45(8)
O2 Zn1 N1 C8 80.81(17)
N2 Zn1 N1 C8 6.97(7)
O3 Zn1 N1 C8 -82.95(8)
Zn1 O1 C1 C6 9.91(18)
Zn1 O1 C1 C2 -169.97(9)
O2' Zn1 N2 C14 9.65(16)
O1 Zn1 N2 C14 139.2(2)
O2 Zn1 N2 C14 16.86(16)
N1 Zn1 N2 C14 175.92(15)
O3 Zn1 N2 C14 -85.67(15)
O2' Zn1 N2 C14' 8.04(18)
O1 Zn1 N2 C14' 137.6(2)
O2 Zn1 N2 C14' 15.25(18)
N1 Zn1 N2 C14' 174.32(18)
O3 Zn1 N2 C14' -87.28(18)
O2' Zn1 N2 C13 -174.44(10)
O1 Zn1 N2 C13 -44.9(2)
O2 Zn1 N2 C13 -167.23(9)
N1 Zn1 N2 C13 -8.16(7)
O3 Zn1 N2 C13 90.24(8)
O1 C1 C2 C3 -179.94(11)
C6 C1 C2 C3 0.18(17)
O1 C1 C2 C21 -0.44(17)
C6 C1 C2 C21 179.68(11)
C1 C2 C3 C4 1.18(19)
C21 C2 C3 C4 -178.31(12)
C2 C3 C4 C5 -1.27(19)
C2 C3 C4 C25 178.50(12)
C3 C4 C5 C6 -0.01(18)
C25 C4 C5 C6 -179.78(11)
C4 C5 C6 C1 1.31(18)
C4 C5 C6 C7 -175.96(11)
O1 C1 C6 C5 178.76(11)
C2 C1 C6 C5 -1.37(17)
O1 C1 C6 C7 -4.25(19)
C2 C1 C6 C7 175.62(11)
C8 N1 C7 C6 -176.47(10)
Zn1 N1 C7 C6 3.16(16)
C5 C6 C7 N1 174.60(11)
C1 C6 C7 N1 -2.53(19)
C7 N1 C8 C9 -4.62(17)
Zn1 N1 C8 C9 175.71(9)
C7 N1 C8 C13 174.91(10)
Zn1 N1 C8 C13 -4.75(12)
N1 C8 C9 C10 -179.53(11)
C13 C8 C9 C10 0.95(17)
C8 C9 C10 C11 0.68(19)
C9 C10 C11 C12 -1.2(2)
C10 C11 C12 C13 0.10(19)
C11 C12 C13 N2 -177.73(11)
C11 C12 C13 C8 1.52(17)
C14 N2 C13 C12 2.8(2)
C14' N2 C13 C12 5.2(2)
Zn1 N2 C13 C12 -172.61(9)
C14 N2 C13 C8 -176.48(17)
C14' N2 C13 C8 -174.07(16)
Zn1 N2 C13 C8 8.10(12)
C9 C8 C13 C12 -2.03(16)
N1 C8 C13 C12 178.40(10)
C9 C8 C13 N2 177.29(10)
N1 C8 C13 N2 -2.27(14)
O2' Zn1 O2 C20 25.1(5)
O1 Zn1 O2 C20 164.30(18)
N1 Zn1 O2 C20 -96.2(2)
N2 Zn1 O2 C20 -24.80(19)
O3 Zn1 O2 C20 67.33(19)
C14' N2 C14 C15 167.2(13)
C13 N2 C14 C15 178.7(2)
Zn1 N2 C14 C15 -6.1(3)
N2 C14 C15 C16 172.2(2)
N2 C14 C15 C20 -5.8(4)
C14 C15 C16 C17 -177.0(2)
C20 C15 C16 C17 1.1(4)
C15 C16 C17 C18 -2.4(4)
C15 C16 C17 C29 177.0(2)
C16 C17 C18 C19 1.3(4)
C29 C17 C18 C19 -178.1(2)
C17 C18 C19 C20 1.0(3)
C17 C18 C19 C33 -177.8(2)
Zn1 O2 C20 C15 20.4(3)
Zn1 O2 C20 C19 -160.24(16)
C16 C15 C20 O2 -179.3(2)
C14 C15 C20 O2 -1.4(4)
C16 C15 C20 C19 1.3(3)
C14 C15 C20 C19 179.3(2)
C18 C19 C20 O2 178.3(2)
C33 C19 C20 O2 -2.8(3)
C18 C19 C20 C15 -2.3(3)
C33 C19 C20 C15 176.6(2)
O1 Zn1 O2' C20' 174.5(2)
O2 Zn1 O2' C20' -144.0(7)
N1 Zn1 O2' C20' -60.9(4)
N2 Zn1 O2' C20' -13.9(2)
O3 Zn1 O2' C20' 77.2(2)
C14 N2 C14' C15' -9.0(9)
C13 N2 C14' C15' -178.9(2)
Zn1 N2 C14' C15' -1.4(3)
N2 C14' C15' C16' 174.2(2)
N2 C14' C15' C20' -4.5(4)
C14' C15' C16' C17' -176.7(2)
C20' C15' C16' C17' 2.1(4)
C15' C16' C17' C18' -1.9(4)
C15' C16' C17' C29' 178.1(2)
C16' C17' C18' C19' -1.2(4)
C29' C17' C18' C19' 178.8(2)
C17' C18' C19' C20' 4.0(4)
C17' C18' C19' C33' -176.4(2)
Zn1 O2' C20' C15' 12.9(4)
Zn1 O2' C20' C19' -167.34(19)
C16' C15' C20' O2' -179.4(3)
C14' C15' C20' O2' -0.7(4)
C16' C15' C20' C19' 0.8(4)
C14' C15' C20' C19' 179.5(3)
C18' C19' C20' O2' 176.6(2)
C33' C19' C20' O2' -3.0(4)
C18' C19' C20' C15' -3.6(4)
C33' C19' C20' C15' 176.8(2)
C3 C2 C21 C22 0.21(18)
C1 C2 C21 C22 -179.27(12)
C3 C2 C21 C23 119.74(14)
C1 C2 C21 C23 -59.74(15)
C3 C2 C21 C24 -119.16(14)
C1 C2 C21 C24 61.36(17)
C5 C4 C25 C28 -0.17(19)
C3 C4 C25 C28 -179.92(13)
C5 C4 C25 C27 119.72(15)
C3 C4 C25 C27 -60.04(16)
C5 C4 C25 C26 -120.34(15)
C3 C4 C25 C26 59.91(17)
C16 C17 C29 C32 0.8(3)
C18 C17 C29 C32 -179.7(2)
C16 C17 C29 C30 121.7(2)
C18 C17 C29 C30 -58.9(3)
C16 C17 C29 C31 -120.1(2)
C18 C17 C29 C31 59.3(3)
C16' C17' C29' C32' 7.9(3)
C18' C17' C29' C32' -172.1(2)
C16' C17' C29' C30' 125.5(3)
C18' C17' C29' C30' -54.5(3)
C16' C17' C29' C31' -114.1(3)
C18' C17' C29' C31' 65.9(3)
C18 C19 C33 C35 118.0(2)
C20 C19 C33 C35 -60.8(3)
C18 C19 C33 C34 -0.5(3)
C20 C19 C33 C34 -179.4(2)
C18 C19 C33 C36 -120.7(2)
C20 C19 C33 C36 60.5(3)
C18' C19' C33' C34' -0.2(3)
C20' C19' C33' C34' 179.4(2)
C18' C19' C33' C35' 118.8(3)
C20' C19' C33' C35' -61.7(3)
C18' C19' C33' C36' -120.4(3)
C20' C19' C33' C36' 59.1(3)
O2' Zn1 O3 C2XB 27.7(2)
O1 Zn1 O3 C2XB -72.6(2)
O2 Zn1 O3 C2XB 21.4(2)
N1 Zn1 O3 C2XB -164.7(2)
N2 Zn1 O3 C2XB 115.0(2)
O2' Zn1 O3 C2Y 136.04(15)
O1 Zn1 O3 C2Y 35.74(14)
O2 Zn1 O3 C2Y 129.69(14)
N1 Zn1 O3 C2Y -56.42(14)
N2 Zn1 O3 C2Y -136.63(14)
O2' Zn1 O3 C2XA 31.0(2)
O1 Zn1 O3 C2XA -69.29(19)
O2 Zn1 O3 C2XA 24.7(2)
N1 Zn1 O3 C2XA -161.44(19)
N2 Zn1 O3 C2XA 118.35(19)
O2' Zn1 O3 C1Y 55.5(2)
O1 Zn1 O3 C1Y -44.8(2)
O2 Zn1 O3 C1Y 49.1(2)
N1 Zn1 O3 C1Y -137.0(2)
N2 Zn1 O3 C1Y 142.8(2)
O2' Zn1 O3 C1X 93.36(16)
O1 Zn1 O3 C1X -6.94(15)
O2 Zn1 O3 C1X 87.01(16)
N1 Zn1 O3 C1X -99.09(15)
N2 Zn1 O3 C1X -179.30(15)
C2XB O3 C1X C2XA 13.9(3)
C2Y O3 C1X C2XA 126.2(3)
C1Y O3 C1X C2XA 9.2(4)
Zn1 O3 C1X C2XA -106.7(2)
O3 C1X C2XA C3XA -99.3(6)
C2XB O3 C2XA C1X -90.4(10)
C2Y O3 C2XA C1X -30.90(19)
C1Y O3 C2XA C1X -13.7(7)
Zn1 O3 C2XA C1X 102.7(2)
C2XB O3 C2XA C3XA 34.4(9)
C2Y O3 C2XA C3XA 93.9(3)
C1Y O3 C2XA C3XA 111.1(8)
C1X O3 C2XA C3XA 124.8(4)
Zn1 O3 C2XA C3XA -132.5(2)
C1X C2XA C3XA C4XA 144.5(5)
O3 C2XA C3XA C4XA 68.5(5)
C2XA C3XA C4XA C5XA -117.0(6)
C3XA C4XA C5XA C6XA -134.2(5)
C2Y O3 C2XB C3XB 77.5(3)
C2XA O3 C2XB C3XB -163.8(11)
C1Y O3 C2XB C3XB 121.3(8)
C1X O3 C2XB C3XB 114.4(4)
Zn1 O3 C2XB C3XB -149.0(2)
O3 C2XB C3XB C4XB 76.0(4)
C2XB C3XB C4XB C5XB 82.1(6)
C3XB C4XB C5XB C6XB 167.2(4)
C2XB O3 C1Y C2Y -129.8(8)
C2XA O3 C1Y C2Y -160.5(8)
C1X O3 C1Y C2Y 39.9(3)
Zn1 O3 C1Y C2Y 123.27(19)
C2XB O3 C2Y C1Y 17.6(3)
C2XA O3 C2Y C1Y 7.4(3)
C1X O3 C2Y C1Y -34.8(3)
Zn1 O3 C2Y C1Y -112.3(3)
C2XB O3 C2Y C3Y -87.9(3)
C2XA O3 C2Y C3Y -98.1(3)
C1Y O3 C2Y C3Y -105.5(3)
C1X O3 C2Y C3Y -140.3(3)
Zn1 O3 C2Y C3Y 142.25(15)
O3 C1Y C2Y C3Y 108.3(3)
O3 C2Y C3Y C4Y -85.1(3)
C1Y C2Y C3Y C4Y -153.8(3)
C2Y C3Y C4Y C5Y 83.6(3)
C3Y C4Y C5Y C6Y 168.7(3)
